data_7106686
loop_
_publ_author_name
'Jiang Wang'
'Shengbin Zhou'
'Daizong Lin'
'Xiao Ding'
'Hualiang Jiang'
'Hong Liu'

_publ_section_title
;
 Highly diastereo- and enantioselective synthesis of syn-B-substituted
 tryptophans via asymmetric Michael addition of a chiral equivalent of
 nucleophilic glycine and sulfonylindoles
;
_journal_name_full Chem.Commun.
_journal_page_first 8355
_journal_paper_doi 10.1039/c1cc12619a
_journal_volume 47
_journal_year 2011
_chemical_absolute_configuration ad
_chemical_formula_sum 'C46 H44 N4 Ni O5'
_chemical_formula_weight 791.56
_chemical_name_systematic
;
?
;
_space_group_IT_number 4
_symmetry_cell_setting monoclinic
_symmetry_space_group_name_Hall 'P 2yb'
_symmetry_space_group_name_H-M 'P 1 21 1'
_atom_sites_solution_hydrogens geom
_atom_sites_solution_primary direct
_atom_sites_solution_secondary difmap
_audit_creation_method SHELXL-97
_cell_angle_alpha 90.00
_cell_angle_beta 104.6403(7)
_cell_angle_gamma 90.00
_cell_formula_units_Z 2
_cell_length_a 9.5816(5)
_cell_length_b 12.4509(7)
_cell_length_c 16.5961(9)
_cell_measurement_reflns_used 6996
_cell_measurement_temperature 296(2)
_cell_measurement_theta_max 54.568
_cell_measurement_theta_min 4.493
_cell_volume 1915.62(18)
_computing_cell_refinement 'Bruker SAINT'
_computing_data_collection 'Bruker APEX2'
_computing_data_reduction 'Bruker SAINT'
_computing_molecular_graphics 'Bruker SHELXTL'
_computing_publication_material 'Bruker SHELXTL'
_computing_structure_refinement 'SHELXL-97 (Sheldrick, 2008)'
_computing_structure_solution 'SHELXS-97 (Sheldrick, 2008)'
_diffrn_ambient_temperature 296(2)
_diffrn_measured_fraction_theta_full 0.995
_diffrn_measured_fraction_theta_max 0.995
_diffrn_measurement_device_type 'Bruker APEX-II CCD'
_diffrn_measurement_method '\f and \w scans'
_diffrn_radiation_monochromator graphite
_diffrn_radiation_source 'fine-focus sealed tube'
_diffrn_radiation_type MoK\a
_diffrn_radiation_wavelength 0.71073
_diffrn_reflns_av_R_equivalents 0.0266
_diffrn_reflns_av_sigmaI/netI 0.0453
_diffrn_reflns_limit_h_max 11
_diffrn_reflns_limit_h_min -11
_diffrn_reflns_limit_k_max 15
_diffrn_reflns_limit_k_min -15
_diffrn_reflns_limit_l_max 19
_diffrn_reflns_limit_l_min -20
_diffrn_reflns_number 13805
_diffrn_reflns_theta_full 25.99
_diffrn_reflns_theta_max 25.99
_diffrn_reflns_theta_min 2.07
_exptl_absorpt_coefficient_mu 0.560
_exptl_absorpt_correction_T_max 0.7455
_exptl_absorpt_correction_T_min 0.6189
_exptl_absorpt_correction_type multi-scan
_exptl_absorpt_process_details sadabs
_exptl_crystal_colour red
_exptl_crystal_density_diffrn 1.372
_exptl_crystal_density_method 'not measured'
_exptl_crystal_description plate
_exptl_crystal_F_000 832
_exptl_crystal_size_max 0.398
_exptl_crystal_size_mid 0.123
_exptl_crystal_size_min 0.071
_refine_diff_density_max 0.194
_refine_diff_density_min -0.231
_refine_diff_density_rms 0.045
_refine_ls_abs_structure_details 'Flack H D (1983), Acta Cryst. A39, 876-881'
_refine_ls_abs_structure_Flack 0.021(8)
_refine_ls_extinction_expression Fc^*^=kFc[1+0.001xFc^2^\l^3^/sin(2\q)]^-1/4^
_refine_ls_extinction_method SHELXL
_refine_ls_goodness_of_fit_ref 1.066
_refine_ls_hydrogen_treatment mixed
_refine_ls_matrix_type full
_refine_ls_number_parameters 512
_refine_ls_number_reflns 6977
_refine_ls_number_restraints 1
_refine_ls_restrained_S_all 1.066
_refine_ls_R_factor_all 0.0294
_refine_ls_R_factor_gt 0.0267
_refine_ls_shift/su_max 0.004
_refine_ls_shift/su_mean 0.000
_refine_ls_structure_factor_coef Fsqd
_refine_ls_weighting_details 'calc w=1/[\s^2^(Fo^2^)+(0.0399P)^2^+0.0000P] where P=(Fo^2^+2Fc^2^)/3'
_refine_ls_weighting_scheme calc
_refine_ls_wR_factor_gt 0.0743
_refine_ls_wR_factor_ref 0.0760
_reflns_number_gt 6527
_reflns_number_total 6977
_reflns_threshold_expression >2sigma(I)
_cod_data_source_file c1cc12619a.txt
_cod_data_source_block wj_702
_cod_original_sg_symbol_H-M P2(1)
_cod_database_code 7106686

loop_
_symmetry_equiv_pos_as_xyz
'x, y, z'
'-x, y+1/2, -z'

loop_
_atom_site_label
_atom_site_type_symbol
_atom_site_fract_x
_atom_site_fract_y
_atom_site_fract_z
_atom_site_U_iso_or_equiv
_atom_site_adp_type
_atom_site_occupancy
_atom_site_symmetry_multiplicity
_atom_site_calc_flag
_atom_site_refinement_flags
_atom_site_disorder_assembly
_atom_site_disorder_group
Ni1 Ni 0.20653(2) 0.823382(19) 0.801968(13) 0.03168(8) Uani 1 1 d . . .
O1 O 0.40909(16) 0.63829(13) 0.97839(9) 0.0423(3) Uani 1 1 d . . .
O2 O 0.33304(16) 0.77955(12) 0.90041(9) 0.0393(3) Uani 1 1 d . . .
O3 O -0.0586(2) 1.03155(16) 0.68227(15) 0.0768(6) Uani 1 1 d . . .
O4 O 0.2446(3) 0.55626(17) 0.55297(14) 0.0730(6) Uani 1 1 d . . .
O5 O 0.2981(2) 0.69806(18) 0.48843(14) 0.0705(6) Uani 1 1 d . . .
N1 N 0.16732(18) 0.68085(14) 0.78118(10) 0.0307(3) Uani 1 1 d . . .
N2 N 0.06880(18) 0.87350(15) 0.71201(11) 0.0373(4) Uani 1 1 d . . .
N3 N 0.27059(19) 0.96834(14) 0.82696(12) 0.0393(4) Uani 1 1 d . . .
N4 N 0.5108(2) 0.31356(18) 0.90342(11) 0.0464(4) Uani 1 1 d . . .
C1 C 0.3435(2) 0.67909(17) 0.91261(13) 0.0345(4) Uani 1 1 d . . .
C2 C 0.2710(2) 0.61208(17) 0.83855(12) 0.0312(4) Uani 1 1 d . . .
H2 H 0.2192 0.5529 0.8570 0.037 Uiso 1 1 calc R . .
C3 C 0.0598(2) 0.63836(17) 0.72781(13) 0.0327(4) Uani 1 1 d . . .
C4 C -0.0339(2) 0.69981(18) 0.66173(13) 0.0361(4) Uani 1 1 d . . .
C5 C -0.1320(2) 0.6430(2) 0.60012(15) 0.0485(5) Uani 1 1 d . . .
H5 H -0.1424 0.5696 0.6072 0.058 Uiso 1 1 calc R . .
C6 C -0.2131(3) 0.6905(2) 0.53013(17) 0.0585(7) Uani 1 1 d . . .
H6 H -0.2784 0.6503 0.4906 0.070 Uiso 1 1 calc R . .
C7 C -0.1974(3) 0.7975(2) 0.51853(16) 0.0546(7) Uani 1 1 d . . .
H7 H -0.2486 0.8301 0.4695 0.066 Uiso 1 1 calc R . .
C8 C -0.1078(2) 0.8565(2) 0.57798(15) 0.0471(5) Uani 1 1 d . . .
H8 H -0.1008 0.9299 0.5693 0.057 Uiso 1 1 calc R . .
C9 C -0.02443(19) 0.8117(2) 0.65249(12) 0.0359(4) Uani 1 1 d . . .
C10 C 0.0484(3) 0.9814(2) 0.71487(17) 0.0457(6) Uani 1 1 d . . .
C11 C 0.1789(3) 1.03978(19) 0.76247(15) 0.0455(5) Uani 1 1 d . . .
H11 H 0.1503 1.1035 0.7890 0.055 Uiso 1 1 calc R . .
C12 C 0.2705(3) 1.0726(3) 0.70469(18) 0.0657(8) Uani 1 1 d . . .
H12A H 0.2149 1.0711 0.6471 0.079 Uiso 1 1 calc R . .
H12B H 0.3096 1.1441 0.7179 0.079 Uiso 1 1 calc R . .
C13 C 0.3877(3) 0.9909(2) 0.72000(19) 0.0654(8) Uani 1 1 d . . .
H13A H 0.4726 1.0182 0.7051 0.078 Uiso 1 1 calc R . .
H13B H 0.3561 0.9255 0.6891 0.078 Uiso 1 1 calc R . .
C14 C 0.4165(3) 0.9724(2) 0.81246(18) 0.0536(6) Uani 1 1 d . . .
H14A H 0.4676 0.9054 0.8284 0.064 Uiso 1 1 calc R . .
H14B H 0.4725 1.0308 0.8434 0.064 Uiso 1 1 calc R . .
C15 C 0.2785(3) 1.0053(2) 0.91362(15) 0.0464(5) Uani 1 1 d . . .
H15A H 0.3406 0.9568 0.9524 0.056 Uiso 1 1 calc R . .
H15B H 0.3227 1.0759 0.9213 0.056 Uiso 1 1 calc R . .
C16 C 0.1376(3) 1.0110(2) 0.93412(14) 0.0465(5) Uani 1 1 d . . .
C17 C 0.0790(4) 0.9204(3) 0.95910(19) 0.0691(8) Uani 1 1 d . . .
H17 H 0.1268 0.8550 0.9623 0.083 Uiso 1 1 calc R . .
C18 C -0.0508(4) 0.9272(4) 0.9793(2) 0.0879(11) Uani 1 1 d . . .
H18 H -0.0912 0.8658 0.9961 0.105 Uiso 1 1 calc R . .
C19 C -0.1205(4) 1.0218(4) 0.9752(2) 0.0849(11) Uani 1 1 d . . .
H19 H -0.2095 1.0251 0.9879 0.102 Uiso 1 1 calc R . .
C20 C -0.0615(4) 1.1116(3) 0.9528(2) 0.0805(10) Uani 1 1 d . . .
H20 H -0.1090 1.1771 0.9508 0.097 Uiso 1 1 calc R . .
C21 C 0.0677(3) 1.1061(2) 0.93314(18) 0.0636(7) Uani 1 1 d . . .
H21 H 0.1090 1.1686 0.9188 0.076 Uiso 1 1 calc R . .
C22 C 0.0307(2) 0.52198(17) 0.73358(13) 0.0367(4) Uani 1 1 d . . .
C23 C -0.0551(3) 0.4906(2) 0.78359(17) 0.0528(6) Uani 1 1 d . . .
H23 H -0.0935 0.5414 0.8129 0.063 Uiso 1 1 calc R . .
C24 C -0.0845(3) 0.3833(3) 0.7904(2) 0.0678(8) Uani 1 1 d . . .
H24 H -0.1427 0.3617 0.8246 0.081 Uiso 1 1 calc R . .
C25 C -0.0294(3) 0.3094(2) 0.7478(2) 0.0652(7) Uani 1 1 d . . .
H25 H -0.0504 0.2371 0.7524 0.078 Uiso 1 1 calc R . .
C26 C 0.0560(3) 0.3394(2) 0.69849(19) 0.0594(7) Uani 1 1 d . . .
H26 H 0.0953 0.2877 0.6703 0.071 Uiso 1 1 calc R . .
C27 C 0.0851(3) 0.4460(2) 0.68981(16) 0.0473(5) Uani 1 1 d . . .
H27 H 0.1416 0.4667 0.6544 0.057 Uiso 1 1 calc R . .
C28 C 0.3813(2) 0.56529(15) 0.79313(11) 0.0308(4) Uani 1 1 d . . .
H28 H 0.3278 0.5544 0.7351 0.037 Uiso 1 1 calc R . .
C29 C 0.5018(2) 0.64121(17) 0.79093(13) 0.0370(4) Uani 1 1 d . . .
C30 C 0.4961(3) 0.7022(2) 0.72049(16) 0.0535(6) Uani 1 1 d . . .
H30 H 0.4160 0.6980 0.6753 0.064 Uiso 1 1 calc R . .
C31 C 0.6073(4) 0.7683(3) 0.7172(2) 0.0743(9) Uani 1 1 d . . .
H31 H 0.6038 0.8081 0.6693 0.089 Uiso 1 1 calc R . .
C32 C 0.7244(4) 0.7767(3) 0.7840(3) 0.0751(9) Uani 1 1 d . . .
H32 H 0.7988 0.8240 0.7824 0.090 Uiso 1 1 calc R . .
C33 C 0.7313(3) 0.7165(3) 0.8518(2) 0.0738(9) Uani 1 1 d . . .
H33 H 0.8120 0.7214 0.8967 0.089 Uiso 1 1 calc R . .
C34 C 0.6229(2) 0.6484(2) 0.85618(16) 0.0517(6) Uani 1 1 d . . .
H34 H 0.6305 0.6065 0.9035 0.062 Uiso 1 1 calc R . .
C35 C 0.4349(2) 0.45777(17) 0.82543(12) 0.0340(4) Uani 1 1 d . . .
C36 C 0.4467(2) 0.41157(18) 0.90043(14) 0.0420(5) Uani 1 1 d . . .
H36 H 0.4155 0.4423 0.9439 0.050 Uiso 1 1 calc R . .
C37 C 0.5422(2) 0.29601(16) 0.82911(14) 0.0397(5) Uani 1 1 d . . .
C38 C 0.4938(2) 0.38423(16) 0.77829(13) 0.0351(4) Uani 1 1 d . . .
C39 C 0.5086(3) 0.3839(2) 0.69634(15) 0.0501(6) Uani 1 1 d . . .
H39 H 0.4756 0.4413 0.6608 0.060 Uiso 1 1 calc R . .
C40 C 0.5720(3) 0.2982(2) 0.67022(18) 0.0600(7) Uani 1 1 d . . .
H40 H 0.5796 0.2961 0.6155 0.072 Uiso 1 1 calc R . .
C41 C 0.6257(3) 0.2137(2) 0.7230(2) 0.0579(7) Uani 1 1 d . . .
H41 H 0.6722 0.1575 0.7036 0.069 Uiso 1 1 calc R . .
C42 C 0.6121(2) 0.21101(19) 0.80303(18) 0.0499(6) Uani 1 1 d . . .
H42 H 0.6484 0.1541 0.8384 0.060 Uiso 1 1 calc R . .
C43 C 0.3106(3) 0.5959(2) 0.51028(17) 0.0556(6) Uani 1 1 d . . .
C44 C 0.4168(5) 0.5407(3) 0.4768(3) 0.0952(12) Uani 1 1 d . . .
H44A H 0.3773 0.4740 0.4521 0.143 Uiso 1 1 calc R . .
H44B H 0.5014 0.5267 0.5208 0.143 Uiso 1 1 calc R . .
H44C H 0.4421 0.5849 0.4352 0.143 Uiso 1 1 calc R . .
C45 C 0.1909(4) 0.7592(3) 0.5133(2) 0.0760(10) Uani 1 1 d . . .
H45A H 0.1969 0.7471 0.5718 0.091 Uiso 1 1 calc R . .
H45B H 0.0956 0.7378 0.4812 0.091 Uiso 1 1 calc R . .
C46 C 0.2157(5) 0.8730(3) 0.4987(3) 0.0847(11) Uani 1 1 d . . .
H46A H 0.2119 0.8838 0.4409 0.127 Uiso 1 1 calc R . .
H46B H 0.3088 0.8940 0.5320 0.127 Uiso 1 1 calc R . .
H46C H 0.1426 0.9157 0.5135 0.127 Uiso 1 1 calc R . .
H4 H 0.523(3) 0.266(3) 0.9479(19) 0.068(9) Uiso 1 1 d . . .

loop_
_atom_site_aniso_label
_atom_site_aniso_U_11
_atom_site_aniso_U_22
_atom_site_aniso_U_33
_atom_site_aniso_U_23
_atom_site_aniso_U_13
_atom_site_aniso_U_12
Ni1 0.03565(12) 0.02178(12) 0.03583(12) -0.00256(11) 0.00574(8) -0.00106(11)
O1 0.0555(9) 0.0380(9) 0.0300(7) -0.0017(6) 0.0045(6) 0.0050(7)
O2 0.0480(8) 0.0265(7) 0.0385(8) -0.0045(6) 0.0019(6) -0.0006(6)
O3 0.0750(12) 0.0396(10) 0.0975(15) -0.0071(11) -0.0120(11) 0.0204(10)
O4 0.0982(15) 0.0584(13) 0.0734(13) 0.0064(10) 0.0420(12) -0.0145(11)
O5 0.0744(12) 0.0617(13) 0.0873(14) 0.0309(11) 0.0425(11) 0.0100(10)
N1 0.0352(8) 0.0228(9) 0.0340(8) -0.0004(7) 0.0086(7) 0.0002(7)
N2 0.0391(9) 0.0268(9) 0.0438(10) 0.0008(7) 0.0067(8) 0.0010(7)
N3 0.0416(10) 0.0265(10) 0.0473(10) -0.0065(8) 0.0068(8) -0.0029(7)
N4 0.0619(10) 0.0326(10) 0.0407(9) 0.0095(10) 0.0052(8) 0.0052(10)
C1 0.0376(10) 0.0320(12) 0.0353(11) -0.0029(9) 0.0119(8) 0.0007(8)
C2 0.0353(9) 0.0263(10) 0.0315(10) 0.0013(8) 0.0078(8) 0.0008(8)
C3 0.0339(10) 0.0263(11) 0.0378(11) -0.0042(8) 0.0091(8) -0.0019(8)
C4 0.0340(10) 0.0333(11) 0.0393(11) 0.0003(9) 0.0061(8) 0.0019(8)
C5 0.0466(12) 0.0383(13) 0.0527(13) -0.0022(10) -0.0021(10) -0.0019(10)
C6 0.0496(13) 0.0574(18) 0.0550(15) -0.0071(12) -0.0115(11) 0.0014(12)
C7 0.0519(12) 0.0523(19) 0.0508(13) 0.0048(11) -0.0032(10) 0.0095(11)
C8 0.0492(12) 0.0388(13) 0.0473(13) 0.0050(9) 0.0011(10) 0.0050(9)
C9 0.0340(8) 0.0314(11) 0.0420(10) -0.0001(10) 0.0088(7) 0.0019(9)
C10 0.0520(14) 0.0295(12) 0.0526(14) 0.0024(10) 0.0076(11) 0.0066(10)
C11 0.0617(14) 0.0242(11) 0.0474(13) -0.0005(9) 0.0077(11) 0.0011(10)
C12 0.084(2) 0.0490(16) 0.0648(18) 0.0078(13) 0.0201(15) -0.0188(14)
C13 0.0750(19) 0.0502(16) 0.081(2) -0.0058(14) 0.0377(16) -0.0180(14)
C14 0.0467(13) 0.0363(13) 0.0806(18) -0.0057(12) 0.0213(12) -0.0107(10)
C15 0.0506(13) 0.0342(13) 0.0477(13) -0.0117(10) 0.0002(10) -0.0001(10)
C16 0.0557(13) 0.0421(13) 0.0374(11) -0.0105(10) 0.0039(10) 0.0049(10)
C17 0.092(2) 0.0523(17) 0.0739(19) -0.0071(14) 0.0414(17) 0.0054(15)
C18 0.104(3) 0.088(3) 0.089(2) -0.017(2) 0.057(2) -0.014(2)
C19 0.078(2) 0.106(3) 0.076(2) -0.026(2) 0.0308(18) 0.006(2)
C20 0.079(2) 0.086(3) 0.077(2) -0.0127(19) 0.0188(17) 0.0323(19)
C21 0.0740(17) 0.0526(16) 0.0610(16) -0.0077(13) 0.0111(13) 0.0159(14)
C22 0.0339(9) 0.0277(11) 0.0438(11) -0.0001(8) 0.0014(8) -0.0049(8)
C23 0.0521(13) 0.0419(14) 0.0671(16) -0.0046(11) 0.0203(12) -0.0120(11)
C24 0.0680(17) 0.0530(18) 0.085(2) 0.0116(15) 0.0244(16) -0.0232(14)
C25 0.0603(14) 0.0312(15) 0.0946(19) 0.0121(15) 0.0021(14) -0.0096(12)
C26 0.0539(12) 0.0317(15) 0.0875(18) -0.0079(13) 0.0083(12) 0.0027(11)
C27 0.0480(12) 0.0335(12) 0.0592(14) -0.0086(11) 0.0112(11) -0.0058(10)
C28 0.0398(10) 0.0251(10) 0.0262(9) -0.0011(7) 0.0060(8) 0.0043(8)
C29 0.0450(11) 0.0297(11) 0.0399(11) -0.0020(8) 0.0175(9) 0.0051(8)
C30 0.0676(15) 0.0482(14) 0.0501(14) 0.0073(11) 0.0250(12) 0.0018(12)
C31 0.104(2) 0.0545(18) 0.083(2) 0.0100(16) 0.059(2) -0.0068(17)
C32 0.0699(19) 0.0594(19) 0.110(3) -0.0116(18) 0.049(2) -0.0170(14)
C33 0.0510(15) 0.076(2) 0.096(2) -0.0122(19) 0.0223(16) -0.0150(14)
C34 0.0451(12) 0.0528(15) 0.0558(14) -0.0001(11) 0.0104(10) -0.0073(11)
C35 0.0380(10) 0.0296(11) 0.0320(10) 0.0009(8) 0.0041(8) 0.0020(8)
C36 0.0526(12) 0.0366(12) 0.0349(11) 0.0013(9) 0.0077(10) 0.0040(9)
C37 0.0391(10) 0.0292(12) 0.0478(12) 0.0015(8) 0.0056(9) -0.0016(8)
C38 0.0373(10) 0.0277(11) 0.0386(11) 0.0003(8) 0.0068(9) 0.0015(8)
C39 0.0637(15) 0.0433(14) 0.0456(13) -0.0007(10) 0.0180(11) 0.0038(11)
C40 0.0722(15) 0.053(2) 0.0631(15) -0.0135(13) 0.0333(13) 0.0026(12)
C41 0.0532(14) 0.0369(13) 0.088(2) -0.0173(13) 0.0266(14) -0.0009(11)
C42 0.0409(12) 0.0236(11) 0.0815(18) -0.0009(11) 0.0087(11) -0.0005(9)
C43 0.0595(14) 0.0548(17) 0.0535(14) 0.0028(12) 0.0164(12) -0.0070(12)
C44 0.108(3) 0.071(2) 0.129(3) 0.019(2) 0.071(3) 0.014(2)
C45 0.0697(19) 0.074(2) 0.092(2) 0.0249(19) 0.0346(18) 0.0152(16)
C46 0.101(3) 0.070(2) 0.089(3) 0.0045(19) 0.036(2) 0.0116(19)

loop_
_atom_type_symbol
_atom_type_description
_atom_type_scat_dispersion_real
_atom_type_scat_dispersion_imag
_atom_type_scat_source
C C 0.0033 0.0016 'International Tables Vol C Tables 4.2.6.8 and 6.1.1.4'
H H 0.0000 0.0000 'International Tables Vol C Tables 4.2.6.8 and 6.1.1.4'
N N 0.0061 0.0033 'International Tables Vol C Tables 4.2.6.8 and 6.1.1.4'
O O 0.0106 0.0060 'International Tables Vol C Tables 4.2.6.8 and 6.1.1.4'
Ni Ni 0.3393 1.1124 'International Tables Vol C Tables 4.2.6.8 and 6.1.1.4'

loop_
_geom_angle_atom_site_label_1
_geom_angle_atom_site_label_2
_geom_angle_atom_site_label_3
_geom_angle
_geom_angle_site_symmetry_1
_geom_angle_site_symmetry_3
_geom_angle_publ_flag
N1 Ni1 N2 96.05(8) . . ?
N1 Ni1 O2 86.44(7) . . ?
N2 Ni1 O2 173.42(8) . . ?
N1 Ni1 N3 173.42(8) . . ?
N2 Ni1 N3 88.91(8) . . ?
O2 Ni1 N3 89.09(7) . . ?
C1 O2 Ni1 116.05(14) . . ?
C43 O5 C45 117.3(2) . . ?
C3 N1 C2 119.93(18) . . ?
C3 N1 Ni1 128.14(15) . . ?
C2 N1 Ni1 111.79(14) . . ?
C10 N2 C9 120.1(2) . . ?
C10 N2 Ni1 112.82(16) . . ?
C9 N2 Ni1 126.35(15) . . ?
C14 N3 C15 109.05(19) . . ?
C14 N3 C11 105.76(19) . . ?
C15 N3 C11 112.56(18) . . ?
C14 N3 Ni1 105.16(14) . . ?
C15 N3 Ni1 115.72(15) . . ?
C11 N3 Ni1 107.90(14) . . ?
C37 N4 C36 108.21(18) . . ?
C37 N4 H4 127.1(19) . . ?
C36 N4 H4 124.5(19) . . ?
O1 C1 O2 123.7(2) . . ?
O1 C1 C2 121.74(19) . . ?
O2 C1 C2 114.58(18) . . ?
N1 C2 C1 107.72(17) . . ?
N1 C2 C28 109.59(16) . . ?
C1 C2 C28 111.94(16) . . ?
N1 C2 H2 109.2 . . ?
C1 C2 H2 109.2 . . ?
C28 C2 H2 109.2 . . ?
N1 C3 C4 122.54(19) . . ?
N1 C3 C22 119.10(19) . . ?
C4 C3 C22 118.35(18) . . ?
C5 C4 C9 118.2(2) . . ?
C5 C4 C3 117.5(2) . . ?
C9 C4 C3 124.14(19) . . ?
C6 C5 C4 122.6(2) . . ?
C6 C5 H5 118.7 . . ?
C4 C5 H5 118.7 . . ?
C5 C6 C7 119.2(2) . . ?
C5 C6 H6 120.4 . . ?
C7 C6 H6 120.4 . . ?
C8 C7 C6 120.1(2) . . ?
C8 C7 H7 119.9 . . ?
C6 C7 H7 119.9 . . ?
C7 C8 C9 122.8(2) . . ?
C7 C8 H8 118.6 . . ?
C9 C8 H8 118.6 . . ?
N2 C9 C4 121.34(19) . . ?
N2 C9 C8 121.8(2) . . ?
C4 C9 C8 116.8(2) . . ?
O3 C10 N2 127.5(3) . . ?
O3 C10 C11 119.3(2) . . ?
N2 C10 C11 113.1(2) . . ?
C10 C11 N3 110.6(2) . . ?
C10 C11 C12 109.9(2) . . ?
N3 C11 C12 106.6(2) . . ?
C10 C11 H11 109.9 . . ?
N3 C11 H11 109.9 . . ?
C12 C11 H11 109.9 . . ?
C13 C12 C11 103.9(2) . . ?
C13 C12 H12A 111.0 . . ?
C11 C12 H12A 111.0 . . ?
C13 C12 H12B 111.0 . . ?
C11 C12 H12B 111.0 . . ?
H12A C12 H12B 109.0 . . ?
C12 C13 C14 102.4(2) . . ?
C12 C13 H13A 111.3 . . ?
C14 C13 H13A 111.3 . . ?
C12 C13 H13B 111.3 . . ?
C14 C13 H13B 111.3 . . ?
H13A C13 H13B 109.2 . . ?
N3 C14 C13 103.5(2) . . ?
N3 C14 H14A 111.1 . . ?
C13 C14 H14A 111.1 . . ?
N3 C14 H14B 111.1 . . ?
C13 C14 H14B 111.1 . . ?
H14A C14 H14B 109.0 . . ?
C16 C15 N3 114.23(19) . . ?
C16 C15 H15A 108.7 . . ?
N3 C15 H15A 108.7 . . ?
C16 C15 H15B 108.7 . . ?
N3 C15 H15B 108.7 . . ?
H15A C15 H15B 107.6 . . ?
C21 C16 C17 118.9(3) . . ?
C21 C16 C15 121.1(3) . . ?
C17 C16 C15 120.0(2) . . ?
C18 C17 C16 119.4(3) . . ?
C18 C17 H17 120.3 . . ?
C16 C17 H17 120.3 . . ?
C19 C18 C17 120.7(4) . . ?
C19 C18 H18 119.7 . . ?
C17 C18 H18 119.7 . . ?
C20 C19 C18 120.2(3) . . ?
C20 C19 H19 119.9 . . ?
C18 C19 H19 119.9 . . ?
C19 C20 C21 119.7(3) . . ?
C19 C20 H20 120.2 . . ?
C21 C20 H20 120.2 . . ?
C16 C21 C20 121.1(3) . . ?
C16 C21 H21 119.4 . . ?
C20 C21 H21 119.4 . . ?
C23 C22 C27 119.4(2) . . ?
C23 C22 C3 118.1(2) . . ?
C27 C22 C3 122.4(2) . . ?
C22 C23 C24 119.7(3) . . ?
C22 C23 H23 120.1 . . ?
C24 C23 H23 120.1 . . ?
C25 C24 C23 120.3(3) . . ?
C25 C24 H24 119.8 . . ?
C23 C24 H24 119.8 . . ?
C24 C25 C26 120.5(3) . . ?
C24 C25 H25 119.7 . . ?
C26 C25 H25 119.7 . . ?
C25 C26 C27 120.2(3) . . ?
C25 C26 H26 119.9 . . ?
C27 C26 H26 119.9 . . ?
C26 C27 C22 119.8(2) . . ?
C26 C27 H27 120.1 . . ?
C22 C27 H27 120.1 . . ?
C35 C28 C29 112.25(17) . . ?
C35 C28 C2 112.20(16) . . ?
C29 C28 C2 113.36(16) . . ?
C35 C28 H28 106.1 . . ?
C29 C28 H28 106.1 . . ?
C2 C28 H28 106.1 . . ?
C34 C29 C30 118.3(2) . . ?
C34 C29 C28 121.55(19) . . ?
C30 C29 C28 120.1(2) . . ?
C31 C30 C29 120.2(3) . . ?
C31 C30 H30 119.9 . . ?
C29 C30 H30 119.9 . . ?
C30 C31 C32 120.4(3) . . ?
C30 C31 H31 119.8 . . ?
C32 C31 H31 119.8 . . ?
C33 C32 C31 119.6(3) . . ?
C33 C32 H32 120.2 . . ?
C31 C32 H32 120.2 . . ?
C32 C33 C34 121.3(3) . . ?
C32 C33 H33 119.4 . . ?
C34 C33 H33 119.4 . . ?
C33 C34 C29 120.2(3) . . ?
C33 C34 H34 119.9 . . ?
C29 C34 H34 119.9 . . ?
C36 C35 C38 106.43(19) . . ?
C36 C35 C28 131.12(19) . . ?
C38 C35 C28 122.37(18) . . ?
C35 C36 N4 110.3(2) . . ?
C35 C36 H36 124.8 . . ?
N4 C36 H36 124.8 . . ?
N4 C37 C42 130.1(2) . . ?
N4 C37 C38 107.86(19) . . ?
C42 C37 C38 122.0(2) . . ?
C37 C38 C39 119.0(2) . . ?
C37 C38 C35 107.15(19) . . ?
C39 C38 C35 133.8(2) . . ?
C40 C39 C38 118.5(2) . . ?
C40 C39 H39 120.7 . . ?
C38 C39 H39 120.7 . . ?
C39 C40 C41 121.5(3) . . ?
C39 C40 H40 119.2 . . ?
C41 C40 H40 119.2 . . ?
C42 C41 C40 121.5(2) . . ?
C42 C41 H41 119.2 . . ?
C40 C41 H41 119.2 . . ?
C41 C42 C37 117.3(2) . . ?
C41 C42 H42 121.3 . . ?
C37 C42 H42 121.3 . . ?
O4 C43 O5 123.1(3) . . ?
O4 C43 C44 124.8(3) . . ?
O5 C43 C44 112.0(2) . . ?
C43 C44 H44A 109.5 . . ?
C43 C44 H44B 109.5 . . ?
H44A C44 H44B 109.5 . . ?
C43 C44 H44C 109.5 . . ?
H44A C44 H44C 109.5 . . ?
H44B C44 H44C 109.5 . . ?
O5 C45 C46 108.1(3) . . ?
O5 C45 H45A 110.1 . . ?
C46 C45 H45A 110.1 . . ?
O5 C45 H45B 110.1 . . ?
C46 C45 H45B 110.1 . . ?
H45A C45 H45B 108.4 . . ?
C45 C46 H46A 109.5 . . ?
C45 C46 H46B 109.5 . . ?
H46A C46 H46B 109.5 . . ?
C45 C46 H46C 109.5 . . ?
H46A C46 H46C 109.5 . . ?
H46B C46 H46C 109.5 . . ?

loop_
_geom_bond_atom_site_label_1
_geom_bond_atom_site_label_2
_geom_bond_distance
_geom_bond_site_symmetry_2
_geom_bond_publ_flag
Ni1 N1 1.8287(17) . ?
Ni1 N2 1.8341(18) . ?
Ni1 O2 1.8535(15) . ?
Ni1 N3 1.9177(18) . ?
O1 C1 1.224(3) . ?
O2 C1 1.267(3) . ?
O3 C10 1.206(3) . ?
O4 C43 1.171(3) . ?
O5 C43 1.320(4) . ?
O5 C45 1.421(4) . ?
N1 C3 1.290(3) . ?
N1 C2 1.466(3) . ?
N2 C10 1.360(3) . ?
N2 C9 1.386(3) . ?
N3 C14 1.478(3) . ?
N3 C15 1.494(3) . ?
N3 C11 1.494(3) . ?
N4 C37 1.359(3) . ?
N4 C36 1.361(3) . ?
N4 H4 0.93(3) . ?
C1 C2 1.503(3) . ?
C2 C28 1.558(3) . ?
C2 H2 0.9800 . ?
C3 C4 1.448(3) . ?
C3 C22 1.483(3) . ?
C4 C5 1.394(3) . ?
C4 C9 1.406(3) . ?
C5 C6 1.359(4) . ?
C5 H5 0.9300 . ?
C6 C7 1.360(4) . ?
C6 H6 0.9300 . ?
C7 C8 1.350(3) . ?
C7 H7 0.9300 . ?
C8 C9 1.407(3) . ?
C8 H8 0.9300 . ?
C10 C11 1.489(4) . ?
C11 C12 1.511(4) . ?
C11 H11 0.9800 . ?
C12 C13 1.488(5) . ?
C12 H12A 0.9700 . ?
C12 H12B 0.9700 . ?
C13 C14 1.506(4) . ?
C13 H13A 0.9700 . ?
C13 H13B 0.9700 . ?
C14 H14A 0.9700 . ?
C14 H14B 0.9700 . ?
C15 C16 1.475(3) . ?
C15 H15A 0.9700 . ?
C15 H15B 0.9700 . ?
C16 C21 1.359(4) . ?
C16 C17 1.370(4) . ?
C17 C18 1.370(4) . ?
C17 H17 0.9300 . ?
C18 C19 1.348(6) . ?
C18 H18 0.9300 . ?
C19 C20 1.347(6) . ?
C19 H19 0.9300 . ?
C20 C21 1.360(4) . ?
C20 H20 0.9300 . ?
C21 H21 0.9300 . ?
C22 C23 1.365(3) . ?
C22 C27 1.373(3) . ?
C23 C24 1.375(4) . ?
C23 H23 0.9300 . ?
C24 C25 1.347(5) . ?
C24 H24 0.9300 . ?
C25 C26 1.348(4) . ?
C25 H25 0.9300 . ?
C26 C27 1.371(4) . ?
C26 H26 0.9300 . ?
C27 H27 0.9300 . ?
C28 C35 1.485(3) . ?
C28 C29 1.500(3) . ?
C28 H28 0.9800 . ?
C29 C34 1.375(3) . ?
C29 C30 1.384(3) . ?
C30 C31 1.358(4) . ?
C30 H30 0.9300 . ?
C31 C32 1.367(5) . ?
C31 H31 0.9300 . ?
C32 C33 1.339(5) . ?
C32 H32 0.9300 . ?
C33 C34 1.357(4) . ?
C33 H33 0.9300 . ?
C34 H34 0.9300 . ?
C35 C36 1.350(3) . ?
C35 C38 1.411(3) . ?
C36 H36 0.9300 . ?
C37 C42 1.379(3) . ?
C37 C38 1.391(3) . ?
C38 C39 1.403(3) . ?
C39 C40 1.351(4) . ?
C39 H39 0.9300 . ?
C40 C41 1.382(4) . ?
C40 H40 0.9300 . ?
C41 C42 1.367(4) . ?
C41 H41 0.9300 . ?
C42 H42 0.9300 . ?
C43 C44 1.450(4) . ?
C44 H44A 0.9600 . ?
C44 H44B 0.9600 . ?
C44 H44C 0.9600 . ?
C45 C46 1.467(5) . ?
C45 H45A 0.9700 . ?
C45 H45B 0.9700 . ?
C46 H46A 0.9600 . ?
C46 H46B 0.9600 . ?
C46 H46C 0.9600 . ?

loop_
_geom_hbond_atom_site_label_D
_geom_hbond_atom_site_label_H
_geom_hbond_atom_site_label_A
_geom_hbond_distance_DH
_geom_hbond_distance_HA
_geom_hbond_distance_DA
_geom_hbond_angle_DHA
_geom_hbond_site_symmetry_A
N4 H4 O1 0.93(3) 2.01(3) 2.905(3) 161(3) 2_647
N4 H4 O2 0.93(3) 2.55(3) 3.249(2) 132(3) 2_647

loop_
_geom_torsion_atom_site_label_1
_geom_torsion_atom_site_label_2
_geom_torsion_atom_site_label_3
_geom_torsion_atom_site_label_4
_geom_torsion
_geom_torsion_site_symmetry_1
_geom_torsion_site_symmetry_2
_geom_torsion_site_symmetry_3
_geom_torsion_site_symmetry_4
_geom_torsion_publ_flag
N1 Ni1 O2 C1 1.09(15) . . . . ?
N2 Ni1 O2 C1 113.6(7) . . . . ?
N3 Ni1 O2 C1 -174.07(15) . . . . ?
N2 Ni1 N1 C3 -10.12(18) . . . . ?
O2 Ni1 N1 C3 163.77(18) . . . . ?
N3 Ni1 N1 C3 -148.9(6) . . . . ?
N2 Ni1 N1 C2 174.10(13) . . . . ?
O2 Ni1 N1 C2 -12.01(13) . . . . ?
N3 Ni1 N1 C2 35.4(8) . . . . ?
N1 Ni1 N2 C10 169.01(16) . . . . ?
O2 Ni1 N2 C10 57.0(7) . . . . ?
N3 Ni1 N2 C10 -15.33(17) . . . . ?
N1 Ni1 N2 C9 -1.00(17) . . . . ?
O2 Ni1 N2 C9 -113.0(7) . . . . ?
N3 Ni1 N2 C9 174.67(17) . . . . ?
N1 Ni1 N3 C14 26.1(8) . . . . ?
N2 Ni1 N3 C14 -112.94(16) . . . . ?
O2 Ni1 N3 C14 73.33(16) . . . . ?
N1 Ni1 N3 C15 -94.3(7) . . . . ?
N2 Ni1 N3 C15 126.67(16) . . . . ?
O2 Ni1 N3 C15 -47.06(16) . . . . ?
N1 Ni1 N3 C11 138.6(7) . . . . ?
N2 Ni1 N3 C11 -0.41(15) . . . . ?
O2 Ni1 N3 C11 -174.14(14) . . . . ?
Ni1 O2 C1 O1 -171.24(16) . . . . ?
Ni1 O2 C1 C2 10.1(2) . . . . ?
C3 N1 C2 C1 -157.23(18) . . . . ?
Ni1 N1 C2 C1 18.95(18) . . . . ?
C3 N1 C2 C28 80.8(2) . . . . ?
Ni1 N1 C2 C28 -103.06(16) . . . . ?
O1 C1 C2 N1 162.55(18) . . . . ?
O2 C1 C2 N1 -18.8(2) . . . . ?
O1 C1 C2 C28 -76.9(2) . . . . ?
O2 C1 C2 C28 101.8(2) . . . . ?
C2 N1 C3 C4 -170.71(17) . . . . ?
Ni1 N1 C3 C4 13.8(3) . . . . ?
C2 N1 C3 C22 8.9(3) . . . . ?
Ni1 N1 C3 C22 -166.61(14) . . . . ?
N1 C3 C4 C5 170.1(2) . . . . ?
C22 C3 C4 C5 -9.5(3) . . . . ?
N1 C3 C4 C9 -4.8(3) . . . . ?
C22 C3 C4 C9 175.59(19) . . . . ?
C9 C4 C5 C6 3.2(4) . . . . ?
C3 C4 C5 C6 -172.0(2) . . . . ?
C4 C5 C6 C7 0.9(4) . . . . ?
C5 C6 C7 C8 -3.3(4) . . . . ?
C6 C7 C8 C9 1.7(4) . . . . ?
C10 N2 C9 C4 -161.2(2) . . . . ?
Ni1 N2 C9 C4 8.1(3) . . . . ?
C10 N2 C9 C8 22.5(3) . . . . ?
Ni1 N2 C9 C8 -168.16(16) . . . . ?
C5 C4 C9 N2 178.83(19) . . . . ?
C3 C4 C9 N2 -6.3(3) . . . . ?
C5 C4 C9 C8 -4.7(3) . . . . ?
C3 C4 C9 C8 170.2(2) . . . . ?
C7 C8 C9 N2 178.9(2) . . . . ?
C7 C8 C9 C4 2.4(3) . . . . ?
C9 N2 C10 O3 16.1(4) . . . . ?
Ni1 N2 C10 O3 -154.7(3) . . . . ?
C9 N2 C10 C11 -161.88(19) . . . . ?
Ni1 N2 C10 C11 27.4(3) . . . . ?
O3 C10 C11 N3 154.5(3) . . . . ?
N2 C10 C11 N3 -27.4(3) . . . . ?
O3 C10 C11 C12 -88.1(3) . . . . ?
N2 C10 C11 C12 90.0(3) . . . . ?
C14 N3 C11 C10 126.6(2) . . . . ?
C15 N3 C11 C10 -114.4(2) . . . . ?
Ni1 N3 C11 C10 14.5(2) . . . . ?
C14 N3 C11 C12 7.2(3) . . . . ?
C15 N3 C11 C12 126.2(2) . . . . ?
Ni1 N3 C11 C12 -104.94(19) . . . . ?
C10 C11 C12 C13 -100.8(3) . . . . ?
N3 C11 C12 C13 19.1(3) . . . . ?
C11 C12 C13 C14 -37.4(3) . . . . ?
C15 N3 C14 C13 -151.7(2) . . . . ?
C11 N3 C14 C13 -30.4(2) . . . . ?
Ni1 N3 C14 C13 83.6(2) . . . . ?
C12 C13 C14 N3 42.3(2) . . . . ?
C14 N3 C15 C16 176.6(2) . . . . ?
C11 N3 C15 C16 59.5(3) . . . . ?
Ni1 N3 C15 C16 -65.2(2) . . . . ?
N3 C15 C16 C21 -100.4(3) . . . . ?
N3 C15 C16 C17 83.3(3) . . . . ?
C21 C16 C17 C18 2.5(4) . . . . ?
C15 C16 C17 C18 178.9(3) . . . . ?
C16 C17 C18 C19 -0.3(5) . . . . ?
C17 C18 C19 C20 -1.5(6) . . . . ?
C18 C19 C20 C21 1.0(5) . . . . ?
C17 C16 C21 C20 -3.0(4) . . . . ?
C15 C16 C21 C20 -179.4(3) . . . . ?
C19 C20 C21 C16 1.3(5) . . . . ?
N1 C3 C22 C23 87.8(3) . . . . ?
C4 C3 C22 C23 -92.6(3) . . . . ?
N1 C3 C22 C27 -93.1(3) . . . . ?
C4 C3 C22 C27 86.5(3) . . . . ?
C27 C22 C23 C24 0.8(4) . . . . ?
C3 C22 C23 C24 179.9(2) . . . . ?
C22 C23 C24 C25 -0.2(5) . . . . ?
C23 C24 C25 C26 0.5(5) . . . . ?
C24 C25 C26 C27 -1.4(4) . . . . ?
C25 C26 C27 C22 2.1(4) . . . . ?
C23 C22 C27 C26 -1.7(4) . . . . ?
C3 C22 C27 C26 179.2(2) . . . . ?
N1 C2 C28 C35 -149.37(17) . . . . ?
C1 C2 C28 C35 91.2(2) . . . . ?
N1 C2 C28 C29 82.2(2) . . . . ?
C1 C2 C28 C29 -37.3(2) . . . . ?
C35 C28 C29 C34 -43.7(3) . . . . ?
C2 C28 C29 C34 84.7(2) . . . . ?
C35 C28 C29 C30 133.0(2) . . . . ?
C2 C28 C29 C30 -98.6(2) . . . . ?
C34 C29 C30 C31 -0.9(4) . . . . ?
C28 C29 C30 C31 -177.8(2) . . . . ?
C29 C30 C31 C32 -1.2(4) . . . . ?
C30 C31 C32 C33 2.3(5) . . . . ?
C31 C32 C33 C34 -1.2(5) . . . . ?
C32 C33 C34 C29 -1.0(5) . . . . ?
C30 C29 C34 C33 2.0(4) . . . . ?
C28 C29 C34 C33 178.8(2) . . . . ?
C29 C28 C35 C36 103.0(3) . . . . ?
C2 C28 C35 C36 -26.0(3) . . . . ?
C29 C28 C35 C38 -73.2(2) . . . . ?
C2 C28 C35 C38 157.72(19) . . . . ?
C38 C35 C36 N4 0.5(3) . . . . ?
C28 C35 C36 N4 -176.2(2) . . . . ?
C37 N4 C36 C35 0.4(3) . . . . ?
C36 N4 C37 C42 177.1(2) . . . . ?
C36 N4 C37 C38 -1.2(2) . . . . ?
N4 C37 C38 C39 -177.5(2) . . . . ?
C42 C37 C38 C39 3.9(3) . . . . ?
N4 C37 C38 C35 1.5(2) . . . . ?
C42 C37 C38 C35 -177.0(2) . . . . ?
C36 C35 C38 C37 -1.3(2) . . . . ?
C28 C35 C38 C37 175.77(18) . . . . ?
C36 C35 C38 C39 177.6(3) . . . . ?
C28 C35 C38 C39 -5.3(4) . . . . ?
C37 C38 C39 C40 -1.2(4) . . . . ?
C35 C38 C39 C40 -180.0(2) . . . . ?
C38 C39 C40 C41 -2.0(4) . . . . ?
C39 C40 C41 C42 2.6(4) . . . . ?
C40 C41 C42 C37 0.1(4) . . . . ?
N4 C37 C42 C41 178.5(2) . . . . ?
C38 C37 C42 C41 -3.3(3) . . . . ?
C45 O5 C43 O4 -5.0(5) . . . . ?
C45 O5 C43 C44 176.3(3) . . . . ?
C43 O5 C45 C46 168.1(3) . . . . ?
